data_7711343
loop_
_publ_author_name
'Narro, Ana L.'
'Arman, Hadi D.'
'Tonzetich, Zachary J.'

_publ_section_title
;
 Insertion chemistry of iron(ii) boryl complexes
;
_journal_name_full 'Dalton Transactions'
_journal_paper_doi 10.1039/D2DT02879D
_journal_year 2022
_chemical_formula_moiety 'C46 H63 Fe N3 O P2'
_chemical_formula_sum 'C46 H63 Fe N3 O P2'
_chemical_formula_weight 791.78
_space_group_crystal_system triclinic
_space_group_IT_number 2
_space_group_name_Hall '-P 1'
_space_group_name_H-M_alt 'P -1'
_atom_sites_solution_hydrogens geom
_atom_sites_solution_primary dual
_audit_creation_date 2021-10-19
_audit_creation_method
;
Olex2 1.5
(compiled 2021.08.20 svn.r13c46975 for OlexSys, GUI svn.r6405)
;
_audit_update_record
;
2022-09-02 deposited with the CCDC.	2022-09-22 downloaded from the CCDC.
;
_cell_angle_alpha 96.9410(10)
_cell_angle_beta 105.4270(10)
_cell_angle_gamma 108.4270(10)
_cell_formula_units_Z 2
_cell_length_a 10.5389(2)
_cell_length_b 13.3995(2)
_cell_length_c 16.3112(3)
_cell_measurement_reflns_used 23729
_cell_measurement_temperature 99.97(18)
_cell_measurement_theta_max 75.9660
_cell_measurement_theta_min 2.8910
_cell_volume 2053.00(7)
_computing_cell_refinement 'CrysAlisPro 1.171.40.63a (Rigaku OD, 2019)'
_computing_data_collection 'CrysAlisPro 1.171.40.63a (Rigaku OD, 2019)'
_computing_data_reduction 'CrysAlisPro 1.171.40.63a (Rigaku OD, 2019)'
_computing_molecular_graphics 'Olex2 1.5 (Dolomanov et al., 2009)'
_computing_publication_material 'Olex2 1.5 (Dolomanov et al., 2009)'
_computing_structure_refinement 'SHELXL 2018/3 (Sheldrick, 2015)'
_computing_structure_solution 'SHELXT  (Sheldrick, 2015)'
_diffrn_ambient_environment N~2~
_diffrn_ambient_temperature 99.97(18)
_diffrn_detector 'Hybrid Pixel Array Detector'
_diffrn_detector_area_resol_mean 10.0000
_diffrn_detector_type HyPix
_diffrn_measured_fraction_theta_full 0.997
_diffrn_measured_fraction_theta_max 0.961
_diffrn_measurement_details
;
List of Runs (angles in degrees, time in seconds):

  # Type    Start    End  Width  t~exp~   \w     \q     \k     \f   Frames
#--------------------------------------------------------------------------
  1  \w    -30.00  29.00   0.50    3.11    --  -46.75  19.00 -60.00  118
  2  \w    -51.00 -16.00   0.50   12.43    --  -88.50  45.00 -60.00   70
  3  \w    -51.00 -16.00   0.50   12.43    --  -88.50  45.00 -30.00   70
  4  \w    -51.00 -16.00   0.50   12.43    --  -88.50  45.00 -90.00   70
  5  \w    -84.00 -10.00   0.50    3.11    --  -46.75 121.00  -7.00  148
  6  \w    -71.00 -15.00   0.50   12.43    --  -88.50  61.00 120.00  112
  7  \w    -51.00 -16.00   0.50   12.43    --  -88.50  45.00 120.00   70
  8  \w    -84.00 -15.00   0.50   12.43    --  -88.50 121.00  -7.00  138
  9  \w   -104.00 -26.00   0.50    3.11    --  -46.75 151.00 153.00  156
 10  \w     83.00 119.00   0.50    3.11    --   46.75  57.00 -30.00   72
 11  \w     98.00 178.00   0.50   12.43    --  106.69 121.00  -7.00  160
 12  \w     95.00 178.00   0.50   12.43    --  106.69 125.00-150.00  166
 13  \w     95.00 178.00   0.50   12.43    --  106.69 125.00-120.00  166
 14  \w     95.00 178.00   0.50   12.43    --  106.69 125.00 -60.00  166
 15  \w     83.00 119.00   0.50    3.11    --   46.75  57.00 120.00   72
 16  \w     77.00 165.00   0.50   12.43    --  106.69 151.00 153.00  176
 17  \w    101.00 178.00   0.50   12.43    --  106.69  77.00 150.00  154
 18  \w     92.00 178.00   0.50   12.43    --  106.69  45.00 -30.00  172
 19  \w     32.00  94.00   0.50    3.11    --   46.75-121.00 -90.00  124
 20  \w     34.00 109.00   0.50   12.43    --  106.69-121.00 -90.00  150
 21  \w     47.00 128.00   0.50   12.43    --  106.69-148.00  49.21  162
 22  \w     48.00 111.00   0.50    3.11    --   46.75-151.00 109.00  126
 23  \w     48.00 129.00   0.50   12.43    --  106.69-151.00 109.00  162
 24  \w     34.00  71.00   0.50   12.43    --  106.69 -61.00 150.00   74
 25  \w     34.00 106.00   0.50   12.43    --  106.69 -98.00  83.89  144
 26  \w     44.00 125.00   0.50   12.43    --  106.69-143.00 -36.76  162
 27  \w     34.00  71.00   0.50   12.43    --  106.69 -61.00 120.00   74
 28  \w     34.00 105.00   0.50   12.43    --  106.69 -94.00  90.00  142
 29  \w     34.00 101.00   0.50   12.43    --  106.69 -77.00 -60.00  134
 30  \w     34.00 111.00   0.50   12.43    --  106.69-125.00-120.00  154
 31  \w     34.00 101.00   0.50   12.43    --  106.69 -77.00 -90.00  134
 32  \w   -104.00 -26.00   0.50   12.43    --  -88.50 151.00 153.00  156
 33  \w   -119.00 -32.00   0.50    3.11    --  -46.75 -48.00 -85.83  174
 34  \w   -119.00 -83.00   0.50    3.11    --  -46.75 -57.00 -60.00   72
 35  \w   -119.00 -31.00   0.50    3.11    --  -46.75 -52.00  16.16  176
 36  \w   -119.00 -55.00   0.50    3.11    --  -46.75-151.00 109.00  128
 37  \w   -119.00 -83.00   0.50    3.11    --  -46.75 -57.00 150.00   72
 38  \w   -119.00 -31.00   0.50    3.11    --  -46.75 -52.00  97.10  176
 39  \w   -119.00 -88.00   0.50    3.11    --  -46.75-125.00 -60.00   62
 40  \w   -119.00 -31.00   0.50    3.11    --  -46.75 -47.00-169.45  176
 41  \w   -119.00 -83.00   0.50    3.11    --  -46.75 -57.00-180.00   72
 42  \w   -160.00 -76.00   0.50   12.43    --  -88.50-121.00 -90.00  168
 43  \w   -119.00 -83.00   0.50    3.11    --  -46.75 -57.00  60.00   72
 44  \w   -119.00 -79.00   0.50    3.11    --  -46.75 -52.00 152.04   80
 45  \w   -148.00 -55.00   0.50   12.43    --  -88.50-151.00 109.00  186
 46  \w   -160.00 -91.00   0.50   12.43    --  -88.50 -61.00   0.00  138
 47  \w   -160.00 -91.00   0.50   12.43    --  -88.50 -61.00 -90.00  138
 48  \w   -160.00 -72.00   0.50   12.43    --  -88.50 -54.00 -23.84  176
 49  \w   -160.00-100.00   0.50   12.43    --  -88.50 -94.00 -30.00  120
 50  \w   -160.00-101.00   0.50   12.43    --  -88.50 -77.00 -60.00  118
;
_diffrn_measurement_device 'four-circle diffractometer'
_diffrn_measurement_device_type 'XtaLAB Synergy, Dualflex, HyPix'
_diffrn_measurement_method '\w scans'
_diffrn_orient_matrix_type 'CrysAlisPro convention (1999,Acta A55,543-557)'
_diffrn_orient_matrix_UB_11 -0.0009102000
_diffrn_orient_matrix_UB_12 -0.0928375000
_diffrn_orient_matrix_UB_13 -0.0661179000
_diffrn_orient_matrix_UB_21 0.0889457000
_diffrn_orient_matrix_UB_22 -0.0338430000
_diffrn_orient_matrix_UB_23 0.0749912000
_diffrn_orient_matrix_UB_31 -0.1363578000
_diffrn_orient_matrix_UB_32 -0.0754857000
_diffrn_orient_matrix_UB_33 0.0105839000
_diffrn_radiation_monochromator mirror
_diffrn_radiation_probe x-ray
_diffrn_radiation_type 'Cu K\a'
_diffrn_radiation_wavelength 1.54184
_diffrn_reflns_av_R_equivalents 0.0342
_diffrn_reflns_av_unetI/netI 0.0221
_diffrn_reflns_Laue_measured_fraction_full 0.997
_diffrn_reflns_Laue_measured_fraction_max 0.961
_diffrn_reflns_limit_h_max 11
_diffrn_reflns_limit_h_min -13
_diffrn_reflns_limit_k_max 16
_diffrn_reflns_limit_k_min -16
_diffrn_reflns_limit_l_max 20
_diffrn_reflns_limit_l_min -19
_diffrn_reflns_number 46922
_diffrn_reflns_point_group_measured_fraction_full 0.997
_diffrn_reflns_point_group_measured_fraction_max 0.961
_diffrn_reflns_theta_full 67.684
_diffrn_reflns_theta_max 76.609
_diffrn_reflns_theta_min 2.884
_diffrn_source 'micro-focus sealed X-ray tube'
_diffrn_source_type 'PhotonJet (Cu) X-ray Source'
_exptl_absorpt_coefficient_mu 3.971
_exptl_absorpt_correction_T_max 1.000
_exptl_absorpt_correction_T_min 0.923
_exptl_absorpt_correction_type gaussian
_exptl_absorpt_process_details
;
CrysAlisPro 1.171.40.63a (Rigaku Oxford Diffraction, 2019)
Numerical absorption correction based on gaussian integration over
			a multifaceted crystal model
Empirical absorption correction using spherical harmonics,
 implemented in SCALE3 ABSPACK scaling algorithm.
;
_exptl_crystal_colour 'clear blackish red'
_exptl_crystal_colour_lustre clear
_exptl_crystal_colour_modifier blackish
_exptl_crystal_colour_primary red
_exptl_crystal_density_diffrn 1.281
_exptl_crystal_description block
_exptl_crystal_F_000 848
_exptl_crystal_size_max 0.088
_exptl_crystal_size_mid 0.059
_exptl_crystal_size_min 0.051
_refine_diff_density_max 0.828
_refine_diff_density_min -0.413
_refine_diff_density_rms 0.060
_refine_ls_extinction_method none
_refine_ls_goodness_of_fit_ref 1.089
_refine_ls_hydrogen_treatment constr
_refine_ls_matrix_type full
_refine_ls_number_parameters 478
_refine_ls_number_reflns 8305
_refine_ls_number_restraints 0
_refine_ls_restrained_S_all 1.089
_refine_ls_R_factor_all 0.0467
_refine_ls_R_factor_gt 0.0442
_refine_ls_shift/su_max 0.001
_refine_ls_shift/su_mean 0.000
_refine_ls_structure_factor_coef Fsqd
_refine_ls_weighting_details 'w=1/[\s^2^(Fo^2^)+(0.0607P)^2^+1.8231P] where P=(Fo^2^+2Fc^2^)/3'
_refine_ls_weighting_scheme calc
_refine_ls_wR_factor_gt 0.1225
_refine_ls_wR_factor_ref 0.1240
_reflns_Friedel_coverage 0.000
_reflns_number_gt 7807
_reflns_number_total 8305
_reflns_threshold_expression 'I > 2\s(I)'
_cod_data_source_file d2dt02879d2.cif
_cod_data_source_block hpd432
_cod_original_cell_volume 2052.99(6)
_cod_database_code 7711343
_shelx_shelxl_version_number 2018/3
_chemical_oxdiff_formula 'C H N O P Fe'
_chemical_oxdiff_usercomment 'Ana sample'
_shelx_space_group_comment
;
The symmetry employed for this shelxl refinement is uniquely defined
by the following loop, which should always be used as a source of
symmetry information in preference to the above space-group names.
They are only intended as comments.
;
_shelx_estimated_absorpt_t_max 0.823
_shelx_estimated_absorpt_t_min 0.721
_reflns_odcompleteness_completeness 99.97
_reflns_odcompleteness_iscentric 1
_reflns_odcompleteness_theta 66.97
_olex2_refinement_description
;
1. Fixed Uiso
 At 1.2 times of:
  All C(H) groups, All C(H,H) groups
2.a Ternary CH refined with riding coordinates:
 C6(H6), C26(H26), C20(H20), C18(H18)
2.b Secondary CH2 refined with riding coordinates:
 C5(H5A,H5B), C9(H9A,H9B), C27(H27A,H27B), C11(H11A,H11B), C8(H8A,H8B), C7(H7A,
 H7B), C21(H21A,H21B), C28(H28A,H28B), C31(H31A,H31B), C10(H10A,H10B), C24(H24A,
 H24B), C19(H19A,H19B), C25(H25A,H25B), C17(H17A,H17B), C23(H23A,H23B),
 C29(H29A,H29B), C13(H13A,H13B), C30(H30A,H30B), C14(H14A,H14B), C22(H22A,H22B),
  C15(H15A,H15B), C16(H16A,H16B)
2.c Aromatic/amide H refined with riding coordinates:
 C47(H47), C33(H33), C38(H38), C39(H39), C37(H37), C40(H40), C46(H46),
 C44(H44), C34(H34), C45(H45), C41(H41), C3(H3), C2(H2), C35(H35), C36(H36)
;
_olex2_exptl_crystal_mounting_method 'nylon loop'
_olex2_submission_special_instructions 'No special instructions were received'
_oxdiff_exptl_absorpt_empirical_details
;
Empirical correction (ABSPACK) includes:
- Absorption correction using spherical harmonics
- Frame scaling
- B-factor correction
;
_oxdiff_exptl_absorpt_empirical_full_max 1.228
_oxdiff_exptl_absorpt_empirical_full_min 0.828

loop_
_space_group_symop_operation_xyz
'x, y, z'
'-x, -y, -z'

loop_
_atom_site_label
_atom_site_type_symbol
_atom_site_fract_x
_atom_site_fract_y
_atom_site_fract_z
_atom_site_U_iso_or_equiv
_atom_site_adp_type
_atom_site_occupancy
_atom_site_site_symmetry_order
_atom_site_calc_flag
_atom_site_refinement_flags_posn
_atom_site_refinement_flags_adp
_atom_site_refinement_flags_occupancy
_atom_site_disorder_assembly
_atom_site_disorder_group
Fe1 Fe 0.30308(3) 0.74575(3) 0.24521(2) 0.02402(10) Uani 1 1 d . . . . .
P2 P 0.23236(6) 0.58625(5) 0.28953(4) 0.02672(14) Uani 1 1 d . . . . .
P1 P 0.40439(6) 0.87388(5) 0.17723(4) 0.02772(14) Uani 1 1 d . . . . .
O1 O 0.47778(16) 0.78207(14) 0.34660(10) 0.0289(3) Uani 1 1 d . . . . .
N2 N 0.24418(19) 0.83626(16) 0.31721(12) 0.0253(4) Uani 1 1 d . . . . .
N3 N 0.11893(19) 0.71953(16) 0.16387(12) 0.0260(4) Uani 1 1 d . . . . .
N1 N 0.35339(19) 0.65532(17) 0.16625(12) 0.0285(4) Uani 1 1 d . . . . .
C43 C 0.0403(2) 0.77069(19) 0.19310(15) 0.0272(5) Uani 1 1 d . . . . .
C42 C 0.1135(2) 0.83912(19) 0.28059(15) 0.0269(5) Uani 1 1 d . . . . .
C47 C 0.0583(2) 0.6539(2) 0.08265(14) 0.0285(5) Uani 1 1 d . . . . .
H47 H 0.111890 0.618849 0.060625 0.034 Uiso 1 1 calc R U . . .
C33 C 0.6572(2) 0.7266(2) 0.30870(16) 0.0297(5) Uani 1 1 d . . . . .
H33 H 0.612095 0.714549 0.247725 0.036 Uiso 1 1 calc R U . . .
C32 C 0.5954(2) 0.76166(19) 0.36818(15) 0.0271(5) Uani 1 1 d . . . . .
C38 C 0.3211(2) 0.89792(19) 0.39859(14) 0.0268(5) Uani 1 1 d . . . . .
H38 H 0.411791 0.895795 0.425365 0.032 Uiso 1 1 calc R U . . .
C6 C 0.5974(2) 0.9468(2) 0.22200(15) 0.0285(5) Uani 1 1 d . . . . .
H6 H 0.637647 0.888594 0.226920 0.034 Uiso 1 1 calc R U . . .
C39 C 0.2732(3) 0.9634(2) 0.44390(15) 0.0314(5) Uani 1 1 d . . . . .
H39 H 0.331061 1.006708 0.500244 0.038 Uiso 1 1 calc R U . . .
C26 C 0.2775(2) 0.5943(2) 0.40799(16) 0.0308(5) Uani 1 1 d . . . . .
H26 H 0.377562 0.646190 0.432778 0.037 Uiso 1 1 calc R U . . .
C4 C 0.3702(2) 0.5598(2) 0.17676(16) 0.0306(5) Uani 1 1 d . . . . .
C37 C 0.6673(3) 0.7761(2) 0.45774(16) 0.0324(5) Uani 1 1 d . . . . .
H37 H 0.627632 0.797338 0.499617 0.039 Uiso 1 1 calc R U . . .
C40 C 0.1394(3) 0.9656(2) 0.40651(16) 0.0320(5) Uani 1 1 d . . . . .
H40 H 0.103826 1.009489 0.437113 0.038 Uiso 1 1 calc R U . . .
C1 C 0.3950(2) 0.6831(2) 0.09686(15) 0.0317(5) Uani 1 1 d . . . . .
C46 C -0.0769(3) 0.6357(2) 0.03085(15) 0.0324(5) Uani 1 1 d . . . . .
H46 H -0.114977 0.589028 -0.025457 0.039 Uiso 1 1 calc R U . . .
C44 C -0.0974(2) 0.7546(2) 0.14306(16) 0.0311(5) Uani 1 1 d . . . . .
H44 H -0.149722 0.790694 0.165245 0.037 Uiso 1 1 calc R U . . .
C34 C 0.7835(3) 0.7098(2) 0.33891(18) 0.0350(5) Uani 1 1 d . . . . .
H34 H 0.822299 0.685414 0.297760 0.042 Uiso 1 1 calc R U . . .
C20 C 0.0511(2) 0.4902(2) 0.22745(17) 0.0333(5) Uani 1 1 d . . . . .
H20 H 0.035675 0.500835 0.166447 0.040 Uiso 1 1 calc R U . . .
C45 C -0.1574(2) 0.6864(2) 0.06154(16) 0.0337(5) Uani 1 1 d . . . . .
H45 H -0.251386 0.674142 0.027127 0.040 Uiso 1 1 calc R U . . .
C5 C 0.3838(3) 0.7858(2) 0.07426(15) 0.0337(5) Uani 1 1 d . . . . .
H5A H 0.290822 0.771150 0.030564 0.040 Uiso 1 1 calc R U . . .
H5B H 0.458941 0.820545 0.049921 0.040 Uiso 1 1 calc R U . . .
C18 C 0.3128(3) 0.9671(2) 0.14384(17) 0.0363(6) Uani 1 1 d . . . . .
H18 H 0.209797 0.922813 0.126885 0.044 Uiso 1 1 calc R U . . .
C9 C 0.8875(3) 1.1044(2) 0.29652(17) 0.0372(6) Uani 1 1 d . . . . .
H9A H 0.989113 1.115959 0.319866 0.045 Uiso 1 1 calc R U . . .
H9B H 0.879009 1.176135 0.298710 0.045 Uiso 1 1 calc R U . . .
C41 C 0.0596(2) 0.9030(2) 0.32422(15) 0.0301(5) Uani 1 1 d . . . . .
H41 H -0.032012 0.903275 0.297286 0.036 Uiso 1 1 calc R U . . .
C27 C 0.2810(3) 0.4927(2) 0.44026(17) 0.0361(6) Uani 1 1 d . . . . .
H27A H 0.331418 0.457809 0.410298 0.043 Uiso 1 1 calc R U . . .
H27B H 0.183443 0.440946 0.427001 0.043 Uiso 1 1 calc R U . . .
C11 C 0.6686(3) 1.0126(2) 0.16545(16) 0.0335(5) Uani 1 1 d . . . . .
H11A H 0.647400 1.079467 0.165694 0.040 Uiso 1 1 calc R U . . .
H11B H 0.631661 0.970154 0.104515 0.040 Uiso 1 1 calc R U . . .
C8 C 0.8108(3) 1.0464(2) 0.35382(16) 0.0355(5) Uani 1 1 d . . . . .
H8A H 0.844966 1.093943 0.412662 0.043 Uiso 1 1 calc R U . . .
H8B H 0.832930 0.980627 0.360043 0.043 Uiso 1 1 calc R U . . .
C7 C 0.6499(3) 1.0146(2) 0.31555(16) 0.0330(5) Uani 1 1 d . . . . .
H7A H 0.602882 0.972463 0.352029 0.040 Uiso 1 1 calc R U . . .
H7B H 0.626106 1.080372 0.315297 0.040 Uiso 1 1 calc R U . . .
C21 C -0.0616(2) 0.5216(2) 0.25610(18) 0.0362(6) Uani 1 1 d . . . . .
H21A H -0.059658 0.505612 0.314020 0.043 Uiso 1 1 calc R U . . .
H21B H -0.039199 0.600109 0.261687 0.043 Uiso 1 1 calc R U . . .
C28 C 0.3568(3) 0.5237(3) 0.53889(18) 0.0417(6) Uani 1 1 d . . . . .
H28A H 0.358733 0.457913 0.560283 0.050 Uiso 1 1 calc R U . . .
H28B H 0.455699 0.572587 0.551399 0.050 Uiso 1 1 calc R U . . .
C3 C 0.4228(2) 0.5267(2) 0.11342(17) 0.0367(6) Uani 1 1 d . . . . .
H3 H 0.444667 0.463364 0.105829 0.044 Uiso 1 1 calc R U . . .
C31 C 0.1955(3) 0.6462(2) 0.45338(16) 0.0359(6) Uani 1 1 d . . . . .
H31A H 0.191625 0.711576 0.431972 0.043 Uiso 1 1 calc R U . . .
H31B H 0.097409 0.594801 0.439089 0.043 Uiso 1 1 calc R U . . .
C10 C 0.8284(3) 1.0410(2) 0.20132(17) 0.0350(5) Uani 1 1 d . . . . .
H10A H 0.874836 1.084875 0.165468 0.042 Uiso 1 1 calc R U . . .
H10B H 0.849435 0.973975 0.197692 0.042 Uiso 1 1 calc R U . . .
C24 C -0.1300(3) 0.3096(2) 0.15053(18) 0.0411(6) Uani 1 1 d . . . . .
H24A H -0.128766 0.326432 0.093229 0.049 Uiso 1 1 calc R U . . .
H24B H -0.153062 0.230901 0.144339 0.049 Uiso 1 1 calc R U . . .
C2 C 0.4380(3) 0.6049(2) 0.06229(16) 0.0378(6) Uani 1 1 d . . . . .
H2 H 0.471168 0.603934 0.013569 0.045 Uiso 1 1 calc R U . . .
C19 C 0.3473(2) 0.5217(2) 0.25586(16) 0.0319(5) Uani 1 1 d . . . . .
H19A H 0.438512 0.543038 0.303162 0.038 Uiso 1 1 calc R U . . .
H19B H 0.301109 0.442145 0.242071 0.038 Uiso 1 1 calc R U . . .
C35 C 0.8542(3) 0.7275(2) 0.42669(19) 0.0402(6) Uani 1 1 d . . . . .
H35 H 0.941867 0.717700 0.446046 0.048 Uiso 1 1 calc R U . . .
C36 C 0.7941(3) 0.7600(2) 0.48623(18) 0.0390(6) Uani 1 1 d . . . . .
H36 H 0.840289 0.771370 0.546991 0.047 Uiso 1 1 calc R U . . .
C25 C 0.0171(3) 0.3701(2) 0.2183(2) 0.0425(6) Uani 1 1 d . . . . .
H25A H 0.018375 0.350996 0.275165 0.051 Uiso 1 1 calc R U . . .
H25B H 0.088698 0.349350 0.199221 0.051 Uiso 1 1 calc R U . . .
C17 C 0.3396(3) 1.0593(2) 0.21935(18) 0.0412(6) Uani 1 1 d . . . . .
H17A H 0.326800 1.029790 0.270615 0.049 Uiso 1 1 calc R U . . .
H17B H 0.438263 1.110602 0.235997 0.049 Uiso 1 1 calc R U . . .
C23 C -0.2440(3) 0.3402(3) 0.1764(2) 0.0451(7) Uani 1 1 d . . . . .
H23A H -0.336142 0.302728 0.129765 0.054 Uiso 1 1 calc R U . . .
H23B H -0.252361 0.316563 0.230561 0.054 Uiso 1 1 calc R U . . .
C29 C 0.2833(3) 0.5792(3) 0.58677(18) 0.0443(6) Uani 1 1 d . . . . .
H29A H 0.188456 0.527129 0.580058 0.053 Uiso 1 1 calc R U . . .
H29B H 0.338228 0.602379 0.649766 0.053 Uiso 1 1 calc R U . . .
C13 C 0.3308(3) 1.0122(3) 0.06402(18) 0.0430(6) Uani 1 1 d . . . . .
H13A H 0.311072 0.952339 0.014857 0.052 Uiso 1 1 calc R U . . .
H13B H 0.429588 1.062123 0.077822 0.052 Uiso 1 1 calc R U . . .
C30 C 0.2680(3) 0.6767(3) 0.55259(18) 0.0446(7) Uani 1 1 d . . . . .
H30A H 0.362622 0.733468 0.567111 0.054 Uiso 1 1 calc R U . . .
H30B H 0.211632 0.706144 0.581282 0.054 Uiso 1 1 calc R U . . .
C14 C 0.2299(4) 1.0724(3) 0.0374(2) 0.0540(8) Uani 1 1 d . . . . .
H14A H 0.246163 1.103999 -0.012443 0.065 Uiso 1 1 calc R U . . .
H14B H 0.131108 1.020665 0.018073 0.065 Uiso 1 1 calc R U . . .
C22 C -0.2089(3) 0.4604(3) 0.1909(2) 0.0482(7) Uani 1 1 d . . . . .
H22A H -0.279291 0.479118 0.212962 0.058 Uiso 1 1 calc R U . . .
H22B H -0.214032 0.482501 0.134686 0.058 Uiso 1 1 calc R U . . .
C15 C 0.2509(4) 1.1621(3) 0.1127(2) 0.0628(10) Uani 1 1 d . . . . .
H15A H 0.345414 1.218900 0.126891 0.075 Uiso 1 1 calc R U . . .
H15B H 0.179124 1.195204 0.094694 0.075 Uiso 1 1 calc R U . . .
C16 C 0.2383(4) 1.1188(3) 0.1933(2) 0.0570(9) Uani 1 1 d . . . . .
H16A H 0.140067 1.068896 0.181413 0.068 Uiso 1 1 calc R U . . .
H16B H 0.259660 1.179422 0.242277 0.068 Uiso 1 1 calc R U . . .

loop_
_atom_site_aniso_label
_atom_site_aniso_U_11
_atom_site_aniso_U_22
_atom_site_aniso_U_33
_atom_site_aniso_U_23
_atom_site_aniso_U_13
_atom_site_aniso_U_12
Fe1 0.01689(17) 0.0371(2) 0.01838(17) 0.00108(14) 0.00563(13) 0.01224(14)
P2 0.0190(3) 0.0368(3) 0.0249(3) 0.0024(2) 0.0070(2) 0.0127(2)
P1 0.0208(3) 0.0427(3) 0.0198(3) 0.0039(2) 0.0065(2) 0.0131(2)
O1 0.0196(7) 0.0439(9) 0.0229(8) 0.0017(7) 0.0045(6) 0.0152(7)
N2 0.0189(9) 0.0365(10) 0.0207(9) 0.0040(8) 0.0064(7) 0.0114(8)
N3 0.0209(9) 0.0357(10) 0.0210(9) 0.0019(8) 0.0072(7) 0.0112(8)
N1 0.0200(9) 0.0414(11) 0.0224(9) -0.0015(8) 0.0064(7) 0.0124(8)
C43 0.0217(10) 0.0377(12) 0.0231(11) 0.0033(9) 0.0067(9) 0.0139(9)
C42 0.0198(10) 0.0373(12) 0.0248(11) 0.0045(9) 0.0074(9) 0.0128(9)
C47 0.0238(11) 0.0398(13) 0.0192(10) 0.0001(9) 0.0043(9) 0.0126(10)
C33 0.0213(11) 0.0380(12) 0.0304(12) 0.0036(10) 0.0090(9) 0.0123(9)
C32 0.0170(10) 0.0340(12) 0.0289(11) 0.0033(9) 0.0047(9) 0.0108(9)
C38 0.0207(10) 0.0376(12) 0.0199(10) 0.0008(9) 0.0044(8) 0.0114(9)
C6 0.0222(11) 0.0406(13) 0.0225(11) 0.0039(9) 0.0066(9) 0.0129(10)
C39 0.0269(11) 0.0413(13) 0.0232(11) -0.0002(10) 0.0073(9) 0.0119(10)
C26 0.0238(11) 0.0398(13) 0.0290(12) 0.0052(10) 0.0073(9) 0.0139(10)
C4 0.0176(10) 0.0425(13) 0.0290(12) -0.0032(10) 0.0049(9) 0.0139(10)
C37 0.0252(11) 0.0400(13) 0.0294(12) 0.0016(10) 0.0054(10) 0.0134(10)
C40 0.0282(12) 0.0411(13) 0.0298(12) 0.0000(10) 0.0124(10) 0.0170(10)
C1 0.0203(10) 0.0503(14) 0.0206(11) -0.0025(10) 0.0063(9) 0.0118(10)
C46 0.0262(11) 0.0442(14) 0.0214(11) 0.0002(10) 0.0029(9) 0.0122(10)
C44 0.0227(11) 0.0424(13) 0.0282(12) 0.0031(10) 0.0057(9) 0.0156(10)
C34 0.0224(11) 0.0406(13) 0.0441(14) 0.0051(11) 0.0130(10) 0.0139(10)
C20 0.0220(11) 0.0439(14) 0.0313(12) 0.0015(10) 0.0072(9) 0.0121(10)
C45 0.0212(11) 0.0462(14) 0.0291(12) 0.0036(10) 0.0008(9) 0.0141(10)
C5 0.0241(11) 0.0524(15) 0.0199(11) 0.0015(10) 0.0064(9) 0.0107(11)
C18 0.0275(12) 0.0552(16) 0.0310(13) 0.0123(11) 0.0114(10) 0.0189(11)
C9 0.0231(11) 0.0480(15) 0.0346(13) 0.0050(11) 0.0068(10) 0.0086(11)
C41 0.0230(11) 0.0396(13) 0.0277(12) 0.0016(10) 0.0070(9) 0.0145(10)
C27 0.0330(13) 0.0476(15) 0.0350(13) 0.0120(11) 0.0132(11) 0.0215(11)
C11 0.0261(12) 0.0470(14) 0.0284(12) 0.0084(10) 0.0104(10) 0.0133(11)
C8 0.0273(12) 0.0477(15) 0.0262(12) 0.0019(10) 0.0052(10) 0.0120(11)
C7 0.0267(12) 0.0429(14) 0.0254(12) 0.0007(10) 0.0079(9) 0.0104(10)
C21 0.0228(11) 0.0438(14) 0.0429(15) 0.0043(11) 0.0129(11) 0.0134(10)
C28 0.0346(14) 0.0562(17) 0.0373(14) 0.0154(13) 0.0092(11) 0.0207(13)
C3 0.0219(11) 0.0490(15) 0.0336(13) -0.0097(11) 0.0067(10) 0.0143(11)
C31 0.0378(13) 0.0477(15) 0.0302(13) 0.0085(11) 0.0151(11) 0.0227(12)
C10 0.0263(12) 0.0482(15) 0.0324(13) 0.0090(11) 0.0120(10) 0.0139(11)
C24 0.0354(14) 0.0418(14) 0.0363(14) 0.0006(11) 0.0075(11) 0.0073(11)
C2 0.0246(12) 0.0574(16) 0.0263(12) -0.0077(11) 0.0088(10) 0.0139(11)
C19 0.0227(11) 0.0385(13) 0.0342(13) 0.0007(10) 0.0078(10) 0.0149(10)
C35 0.0223(12) 0.0474(15) 0.0496(16) 0.0055(12) 0.0058(11) 0.0178(11)
C36 0.0292(13) 0.0467(15) 0.0346(14) 0.0037(11) -0.0021(10) 0.0173(11)
C25 0.0296(13) 0.0450(15) 0.0468(16) 0.0003(12) 0.0083(12) 0.0124(11)
C17 0.0456(15) 0.0544(16) 0.0356(14) 0.0154(12) 0.0186(12) 0.0274(13)
C23 0.0256(12) 0.0561(17) 0.0407(15) 0.0038(13) 0.0044(11) 0.0058(12)
C29 0.0445(16) 0.0614(18) 0.0298(13) 0.0112(12) 0.0112(12) 0.0234(14)
C13 0.0399(15) 0.0652(18) 0.0357(14) 0.0192(13) 0.0163(12) 0.0283(14)
C30 0.0515(17) 0.0538(17) 0.0309(14) 0.0046(12) 0.0164(12) 0.0216(14)
C14 0.0533(18) 0.087(2) 0.0437(17) 0.0327(17) 0.0207(14) 0.0436(18)
C22 0.0266(13) 0.0590(18) 0.0557(18) 0.0091(14) 0.0105(13) 0.0151(13)
C15 0.081(3) 0.085(3) 0.061(2) 0.0400(19) 0.0377(19) 0.060(2)
C16 0.071(2) 0.080(2) 0.0508(18) 0.0268(17) 0.0317(17) 0.053(2)

loop_
_atom_type_symbol
_atom_type_description
_atom_type_scat_dispersion_real
_atom_type_scat_dispersion_imag
_atom_type_scat_source
C C 0.0181 0.0091 'International Tables Vol C Tables 4.2.6.8 and 6.1.1.4'
H H 0.0000 0.0000 'International Tables Vol C Tables 4.2.6.8 and 6.1.1.4'
Fe Fe -1.1336 3.1974 'International Tables Vol C Tables 4.2.6.8 and 6.1.1.4'
N N 0.0311 0.0180 'International Tables Vol C Tables 4.2.6.8 and 6.1.1.4'
O O 0.0492 0.0322 'International Tables Vol C Tables 4.2.6.8 and 6.1.1.4'
P P 0.2955 0.4335 'International Tables Vol C Tables 4.2.6.8 and 6.1.1.4'

loop_
_exptl_crystal_face_index_h
_exptl_crystal_face_index_k
_exptl_crystal_face_index_l
_exptl_crystal_face_perp_dist
0 -7 7 0.0292
6 -2 0 0.0357
1 7 -7 0.0357
-6 2 0 0.0225
-3 -5 0 0.0234
4 -3 -9 0.0160
4 5 -1 0.0243
-4 3 9 0.0402

loop_
_geom_angle_atom_site_label_1
_geom_angle_atom_site_label_2
_geom_angle_atom_site_label_3
_geom_angle
_geom_angle_site_symmetry_1
_geom_angle_site_symmetry_3
_geom_angle_publ_flag
P1 Fe1 P2 161.55(3) . . ?
O1 Fe1 P2 83.75(5) . . ?
O1 Fe1 P1 95.03(5) . . ?
N2 Fe1 P2 101.18(6) . . ?
N2 Fe1 P1 97.16(6) . . ?
N2 Fe1 O1 87.54(7) . . ?
N2 Fe1 N1 176.32(8) . . ?
N3 Fe1 P2 94.61(6) . . ?
N3 Fe1 P1 89.99(6) . . ?
N3 Fe1 O1 168.82(7) . . ?
N3 Fe1 N2 81.91(8) . . ?
N3 Fe1 N1 94.65(8) . . ?
N1 Fe1 P2 80.35(6) . . ?
N1 Fe1 P1 81.47(6) . . ?
N1 Fe1 O1 95.97(7) . . ?
C26 P2 Fe1 117.18(8) . . ?
C26 P2 C20 112.77(12) . . ?
C26 P2 C19 104.16(11) . . ?
C20 P2 Fe1 115.96(9) . . ?
C19 P2 Fe1 100.22(9) . . ?
C19 P2 C20 103.81(11) . . ?
C6 P1 Fe1 117.88(8) . . ?
C6 P1 C5 102.53(11) . . ?
C6 P1 C18 110.72(12) . . ?
C5 P1 Fe1 99.82(9) . . ?
C5 P1 C18 105.41(12) . . ?
C18 P1 Fe1 117.64(8) . . ?
C32 O1 Fe1 139.98(15) . . ?
C42 N2 Fe1 115.80(15) . . ?
C38 N2 Fe1 126.46(15) . . ?
C38 N2 C42 117.72(19) . . ?
C43 N3 Fe1 115.68(15) . . ?
C47 N3 Fe1 127.18(15) . . ?
C47 N3 C43 117.11(19) . . ?
C4 N1 Fe1 125.96(16) . . ?
C1 N1 Fe1 125.41(18) . . ?
C1 N1 C4 108.2(2) . . ?
N3 C43 C42 113.32(19) . . ?
N3 C43 C44 121.8(2) . . ?
C44 C43 C42 124.9(2) . . ?
N2 C42 C43 113.26(19) . . ?
N2 C42 C41 121.8(2) . . ?
C41 C42 C43 125.0(2) . . ?
N3 C47 H47 118.4 . . ?
N3 C47 C46 123.1(2) . . ?
C46 C47 H47 118.4 . . ?
C32 C33 H33 119.8 . . ?
C34 C33 H33 119.8 . . ?
C34 C33 C32 120.5(2) . . ?
O1 C32 C33 125.4(2) . . ?
O1 C32 C37 118.1(2) . . ?
C37 C32 C33 116.6(2) . . ?
N2 C38 H38 118.7 . . ?
N2 C38 C39 122.7(2) . . ?
C39 C38 H38 118.7 . . ?
P1 C6 H6 104.5 . . ?
C11 C6 P1 117.43(16) . . ?
C11 C6 H6 104.5 . . ?
C11 C6 C7 109.7(2) . . ?
C7 C6 P1 114.58(16) . . ?
C7 C6 H6 104.5 . . ?
C38 C39 H39 120.3 . . ?
C38 C39 C40 119.5(2) . . ?
C40 C39 H39 120.3 . . ?
P2 C26 H26 104.3 . . ?
C27 C26 P2 117.91(18) . . ?
C27 C26 H26 104.3 . . ?
C27 C26 C31 109.3(2) . . ?
C31 C26 P2 114.94(17) . . ?
C31 C26 H26 104.3 . . ?
N1 C4 C3 108.7(2) . . ?
N1 C4 C19 116.8(2) . . ?
C3 C4 C19 134.0(2) . . ?
C32 C37 H37 119.1 . . ?
C36 C37 C32 121.8(2) . . ?
C36 C37 H37 119.1 . . ?
C39 C40 H40 120.7 . . ?
C41 C40 C39 118.6(2) . . ?
C41 C40 H40 120.7 . . ?
N1 C1 C5 116.4(2) . . ?
N1 C1 C2 109.2(2) . . ?
C2 C1 C5 134.4(2) . . ?
C47 C46 H46 120.2 . . ?
C47 C46 C45 119.5(2) . . ?
C45 C46 H46 120.2 . . ?
C43 C44 H44 120.0 . . ?
C45 C44 C43 120.1(2) . . ?
C45 C44 H44 120.0 . . ?
C33 C34 H34 119.0 . . ?
C35 C34 C33 122.1(2) . . ?
C35 C34 H34 119.0 . . ?
P2 C20 H20 104.6 . . ?
C21 C20 P2 111.95(17) . . ?
C21 C20 H20 104.6 . . ?
C25 C20 P2 119.92(18) . . ?
C25 C20 H20 104.6 . . ?
C25 C20 C21 109.6(2) . . ?
C46 C45 H45 120.8 . . ?
C44 C45 C46 118.3(2) . . ?
C44 C45 H45 120.8 . . ?
P1 C5 H5A 110.5 . . ?
P1 C5 H5B 110.5 . . ?
C1 C5 P1 106.25(16) . . ?
C1 C5 H5A 110.5 . . ?
C1 C5 H5B 110.5 . . ?
H5A C5 H5B 108.7 . . ?
P1 C18 H18 105.0 . . ?
C17 C18 P1 113.18(18) . . ?
C17 C18 H18 105.0 . . ?
C13 C18 P1 117.71(18) . . ?
C13 C18 H18 105.0 . . ?
C13 C18 C17 109.7(2) . . ?
H9A C9 H9B 107.9 . . ?
C8 C9 H9A 109.1 . . ?
C8 C9 H9B 109.1 . . ?
C8 C9 C10 112.3(2) . . ?
C10 C9 H9A 109.1 . . ?
C10 C9 H9B 109.1 . . ?
C42 C41 H41 120.1 . . ?
C40 C41 C42 119.8(2) . . ?
C40 C41 H41 120.1 . . ?
C26 C27 H27A 109.9 . . ?
C26 C27 H27B 109.9 . . ?
C26 C27 C28 109.0(2) . . ?
H27A C27 H27B 108.3 . . ?
C28 C27 H27A 109.9 . . ?
C28 C27 H27B 109.9 . . ?
C6 C11 H11A 109.8 . . ?
C6 C11 H11B 109.8 . . ?
C6 C11 C10 109.4(2) . . ?
H11A C11 H11B 108.2 . . ?
C10 C11 H11A 109.8 . . ?
C10 C11 H11B 109.8 . . ?
C9 C8 H8A 109.2 . . ?
C9 C8 H8B 109.2 . . ?
C9 C8 C7 111.8(2) . . ?
H8A C8 H8B 107.9 . . ?
C7 C8 H8A 109.2 . . ?
C7 C8 H8B 109.2 . . ?
C6 C7 C8 109.55(19) . . ?
C6 C7 H7A 109.8 . . ?
C6 C7 H7B 109.8 . . ?
C8 C7 H7A 109.8 . . ?
C8 C7 H7B 109.8 . . ?
H7A C7 H7B 108.2 . . ?
C20 C21 H21A 109.3 . . ?
C20 C21 H21B 109.3 . . ?
H21A C21 H21B 108.0 . . ?
C22 C21 C20 111.5(2) . . ?
C22 C21 H21A 109.3 . . ?
C22 C21 H21B 109.3 . . ?
C27 C28 H28A 109.4 . . ?
C27 C28 H28B 109.4 . . ?
H28A C28 H28B 108.0 . . ?
C29 C28 C27 111.2(2) . . ?
C29 C28 H28A 109.4 . . ?
C29 C28 H28B 109.4 . . ?
C4 C3 H3 126.4 . . ?
C4 C3 C2 107.2(2) . . ?
C2 C3 H3 126.4 . . ?
C26 C31 H31A 109.6 . . ?
C26 C31 H31B 109.6 . . ?
H31A C31 H31B 108.1 . . ?
C30 C31 C26 110.1(2) . . ?
C30 C31 H31A 109.6 . . ?
C30 C31 H31B 109.6 . . ?
C9 C10 H10A 109.5 . . ?
C9 C10 H10B 109.5 . . ?
C11 C10 C9 110.7(2) . . ?
C11 C10 H10A 109.5 . . ?
C11 C10 H10B 109.5 . . ?
H10A C10 H10B 108.1 . . ?
H24A C24 H24B 107.9 . . ?
C25 C24 H24A 109.2 . . ?
C25 C24 H24B 109.2 . . ?
C23 C24 H24A 109.2 . . ?
C23 C24 H24B 109.2 . . ?
C23 C24 C25 111.9(2) . . ?
C1 C2 C3 106.7(2) . . ?
C1 C2 H2 126.6 . . ?
C3 C2 H2 126.6 . . ?
P2 C19 H19A 110.4 . . ?
P2 C19 H19B 110.4 . . ?
C4 C19 P2 106.44(16) . . ?
C4 C19 H19A 110.4 . . ?
C4 C19 H19B 110.4 . . ?
H19A C19 H19B 108.6 . . ?
C34 C35 H35 120.8 . . ?
C34 C35 C36 118.4(2) . . ?
C36 C35 H35 120.8 . . ?
C37 C36 C35 120.6(2) . . ?
C37 C36 H36 119.7 . . ?
C35 C36 H36 119.7 . . ?
C20 C25 C24 108.8(2) . . ?
C20 C25 H25A 109.9 . . ?
C20 C25 H25B 109.9 . . ?
C24 C25 H25A 109.9 . . ?
C24 C25 H25B 109.9 . . ?
H25A C25 H25B 108.3 . . ?
C18 C17 H17A 109.5 . . ?
C18 C17 H17B 109.5 . . ?
H17A C17 H17B 108.1 . . ?
C16 C17 C18 110.8(2) . . ?
C16 C17 H17A 109.5 . . ?
C16 C17 H17B 109.5 . . ?
C24 C23 H23A 109.5 . . ?
C24 C23 H23B 109.5 . . ?
H23A C23 H23B 108.1 . . ?
C22 C23 C24 110.9(2) . . ?
C22 C23 H23A 109.5 . . ?
C22 C23 H23B 109.5 . . ?
C28 C29 H29A 109.2 . . ?
C28 C29 H29B 109.2 . . ?
H29A C29 H29B 107.9 . . ?
C30 C29 C28 112.0(2) . . ?
C30 C29 H29A 109.2 . . ?
C30 C29 H29B 109.2 . . ?
C18 C13 H13A 109.6 . . ?
C18 C13 H13B 109.6 . . ?
C18 C13 C14 110.4(2) . . ?
H13A C13 H13B 108.1 . . ?
C14 C13 H13A 109.6 . . ?
C14 C13 H13B 109.6 . . ?
C31 C30 H30A 109.5 . . ?
C31 C30 H30B 109.5 . . ?
C29 C30 C31 110.9(2) . . ?
C29 C30 H30A 109.5 . . ?
C29 C30 H30B 109.5 . . ?
H30A C30 H30B 108.0 . . ?
C13 C14 H14A 109.3 . . ?
C13 C14 H14B 109.3 . . ?
H14A C14 H14B 108.0 . . ?
C15 C14 C13 111.6(3) . . ?
C15 C14 H14A 109.3 . . ?
C15 C14 H14B 109.3 . . ?
C21 C22 H22A 109.4 . . ?
C21 C22 H22B 109.4 . . ?
C23 C22 C21 111.1(2) . . ?
C23 C22 H22A 109.4 . . ?
C23 C22 H22B 109.4 . . ?
H22A C22 H22B 108.0 . . ?
C14 C15 H15A 109.4 . . ?
C14 C15 H15B 109.4 . . ?
H15A C15 H15B 108.0 . . ?
C16 C15 C14 111.2(3) . . ?
C16 C15 H15A 109.4 . . ?
C16 C15 H15B 109.4 . . ?
C17 C16 H16A 109.4 . . ?
C17 C16 H16B 109.4 . . ?
C15 C16 C17 111.2(3) . . ?
C15 C16 H16A 109.4 . . ?
C15 C16 H16B 109.4 . . ?
H16A C16 H16B 108.0 . . ?

loop_
_geom_bond_atom_site_label_1
_geom_bond_atom_site_label_2
_geom_bond_distance
_geom_bond_site_symmetry_2
_geom_bond_publ_flag
Fe1 P2 2.3019(7) . ?
Fe1 P1 2.2910(7) . ?
Fe1 O1 1.9952(16) . ?
Fe1 N2 1.9378(19) . ?
Fe1 N3 1.9331(19) . ?
Fe1 N1 1.9495(19) . ?
P2 C26 1.844(2) . ?
P2 C20 1.853(2) . ?
P2 C19 1.848(2) . ?
P1 C6 1.846(2) . ?
P1 C5 1.851(2) . ?
P1 C18 1.853(3) . ?
O1 C32 1.320(3) . ?
N2 C42 1.363(3) . ?
N2 C38 1.357(3) . ?
N3 C43 1.369(3) . ?
N3 C47 1.360(3) . ?
N1 C4 1.371(3) . ?
N1 C1 1.369(3) . ?
C43 C42 1.457(3) . ?
C43 C44 1.396(3) . ?
C42 C41 1.391(3) . ?
C47 H47 0.9500 . ?
C47 C46 1.376(3) . ?
C33 H33 0.9500 . ?
C33 C32 1.416(3) . ?
C33 C34 1.389(3) . ?
C32 C37 1.413(3) . ?
C38 H38 0.9500 . ?
C38 C39 1.376(3) . ?
C6 H6 1.0000 . ?
C6 C11 1.529(3) . ?
C6 C7 1.536(3) . ?
C39 H39 0.9500 . ?
C39 C40 1.392(3) . ?
C26 H26 1.0000 . ?
C26 C27 1.525(4) . ?
C26 C31 1.541(3) . ?
C4 C3 1.386(3) . ?
C4 C19 1.494(4) . ?
C37 H37 0.9500 . ?
C37 C36 1.387(3) . ?
C40 H40 0.9500 . ?
C40 C41 1.377(3) . ?
C1 C5 1.498(4) . ?
C1 C2 1.384(4) . ?
C46 H46 0.9500 . ?
C46 C45 1.392(3) . ?
C44 H44 0.9500 . ?
C44 C45 1.377(3) . ?
C34 H34 0.9500 . ?
C34 C35 1.379(4) . ?
C20 H20 1.0000 . ?
C20 C21 1.539(3) . ?
C20 C25 1.513(4) . ?
C45 H45 0.9500 . ?
C5 H5A 0.9900 . ?
C5 H5B 0.9900 . ?
C18 H18 1.0000 . ?
C18 C17 1.533(4) . ?
C18 C13 1.532(4) . ?
C9 H9A 0.9900 . ?
C9 H9B 0.9900 . ?
C9 C8 1.521(4) . ?
C9 C10 1.534(4) . ?
C41 H41 0.9500 . ?
C27 H27A 0.9900 . ?
C27 H27B 0.9900 . ?
C27 C28 1.531(4) . ?
C11 H11A 0.9900 . ?
C11 H11B 0.9900 . ?
C11 C10 1.530(3) . ?
C8 H8A 0.9900 . ?
C8 H8B 0.9900 . ?
C8 C7 1.536(3) . ?
C7 H7A 0.9900 . ?
C7 H7B 0.9900 . ?
C21 H21A 0.9900 . ?
C21 H21B 0.9900 . ?
C21 C22 1.523(4) . ?
C28 H28A 0.9900 . ?
C28 H28B 0.9900 . ?
C28 C29 1.520(4) . ?
C3 H3 0.9500 . ?
C3 C2 1.412(4) . ?
C31 H31A 0.9900 . ?
C31 H31B 0.9900 . ?
C31 C30 1.534(4) . ?
C10 H10A 0.9900 . ?
C10 H10B 0.9900 . ?
C24 H24A 0.9900 . ?
C24 H24B 0.9900 . ?
C24 C25 1.535(4) . ?
C24 C23 1.527(4) . ?
C2 H2 0.9500 . ?
C19 H19A 0.9900 . ?
C19 H19B 0.9900 . ?
C35 H35 0.9500 . ?
C35 C36 1.391(4) . ?
C36 H36 0.9500 . ?
C25 H25A 0.9900 . ?
C25 H25B 0.9900 . ?
C17 H17A 0.9900 . ?
C17 H17B 0.9900 . ?
C17 C16 1.528(4) . ?
C23 H23A 0.9900 . ?
C23 H23B 0.9900 . ?
C23 C22 1.507(4) . ?
C29 H29A 0.9900 . ?
C29 H29B 0.9900 . ?
C29 C30 1.518(4) . ?
C13 H13A 0.9900 . ?
C13 H13B 0.9900 . ?
C13 C14 1.534(4) . ?
C30 H30A 0.9900 . ?
C30 H30B 0.9900 . ?
C14 H14A 0.9900 . ?
C14 H14B 0.9900 . ?
C14 C15 1.527(5) . ?
C22 H22A 0.9900 . ?
C22 H22B 0.9900 . ?
C15 H15A 0.9900 . ?
C15 H15B 0.9900 . ?
C15 C16 1.521(4) . ?
C16 H16A 0.9900 . ?
C16 H16B 0.9900 . ?

loop_
_geom_torsion_atom_site_label_1
_geom_torsion_atom_site_label_2
_geom_torsion_atom_site_label_3
_geom_torsion_atom_site_label_4
_geom_torsion
_geom_torsion_site_symmetry_1
_geom_torsion_site_symmetry_2
_geom_torsion_site_symmetry_3
_geom_torsion_site_symmetry_4
_geom_torsion_publ_flag
Fe1 P2 C26 C27 -158.52(15) . . . . ?
Fe1 P2 C26 C31 70.3(2) . . . . ?
Fe1 P2 C20 C21 -79.2(2) . . . . ?
Fe1 P2 C20 C25 150.30(19) . . . . ?
Fe1 P2 C19 C4 -31.31(17) . . . . ?
Fe1 P1 C6 C11 166.41(16) . . . . ?
Fe1 P1 C6 C7 -62.7(2) . . . . ?
Fe1 P1 C5 C1 -32.46(16) . . . . ?
Fe1 P1 C18 C17 79.7(2) . . . . ?
Fe1 P1 C18 C13 -150.61(19) . . . . ?
Fe1 O1 C32 C33 22.0(4) . . . . ?
Fe1 O1 C32 C37 -158.33(19) . . . . ?
Fe1 N2 C42 C43 1.1(3) . . . . ?
Fe1 N2 C42 C41 -178.33(18) . . . . ?
Fe1 N2 C38 C39 177.30(18) . . . . ?
Fe1 N3 C43 C42 1.8(3) . . . . ?
Fe1 N3 C43 C44 -176.56(19) . . . . ?
Fe1 N3 C47 C46 176.49(19) . . . . ?
Fe1 N1 C4 C3 -172.63(16) . . . . ?
Fe1 N1 C4 C19 0.3(3) . . . . ?
Fe1 N1 C1 C5 -7.7(3) . . . . ?
Fe1 N1 C1 C2 172.98(16) . . . . ?
P2 C26 C27 C28 165.30(17) . . . . ?
P2 C26 C31 C30 -164.61(19) . . . . ?
P2 C20 C21 C22 165.7(2) . . . . ?
P2 C20 C25 C24 -169.49(18) . . . . ?
P1 C6 C11 C10 -164.91(18) . . . . ?
P1 C6 C7 C8 165.21(18) . . . . ?
P1 C18 C17 C16 -167.9(2) . . . . ?
P1 C18 C13 C14 170.9(2) . . . . ?
O1 C32 C37 C36 -177.8(2) . . . . ?
N2 C42 C41 C40 0.2(4) . . . . ?
N2 C38 C39 C40 1.5(4) . . . . ?
N3 C43 C42 N2 -1.9(3) . . . . ?
N3 C43 C42 C41 177.5(2) . . . . ?
N3 C43 C44 C45 -0.6(4) . . . . ?
N3 C47 C46 C45 0.2(4) . . . . ?
N1 C4 C3 C2 -0.3(3) . . . . ?
N1 C4 C19 P2 23.3(2) . . . . ?
N1 C1 C5 P1 28.4(2) . . . . ?
N1 C1 C2 C3 -0.5(3) . . . . ?
C43 N3 C47 C46 -1.4(4) . . . . ?
C43 C42 C41 C40 -179.1(2) . . . . ?
C43 C44 C45 C46 -0.7(4) . . . . ?
C42 N2 C38 C39 -1.1(3) . . . . ?
C42 C43 C44 C45 -178.8(2) . . . . ?
C47 N3 C43 C42 179.9(2) . . . . ?
C47 N3 C43 C44 1.5(3) . . . . ?
C47 C46 C45 C44 0.9(4) . . . . ?
C33 C32 C37 C36 1.9(4) . . . . ?
C33 C34 C35 C36 2.0(4) . . . . ?
C32 C33 C34 C35 -0.8(4) . . . . ?
C32 C37 C36 C35 -0.8(4) . . . . ?
C38 N2 C42 C43 179.6(2) . . . . ?
C38 N2 C42 C41 0.2(3) . . . . ?
C38 C39 C40 C41 -1.0(4) . . . . ?
C6 P1 C5 C1 89.18(17) . . . . ?
C6 P1 C18 C17 -60.0(2) . . . . ?
C6 P1 C18 C13 69.7(2) . . . . ?
C6 C11 C10 C9 -58.0(3) . . . . ?
C39 C40 C41 C42 0.1(4) . . . . ?
C26 P2 C20 C21 59.9(2) . . . . ?
C26 P2 C20 C25 -70.6(2) . . . . ?
C26 P2 C19 C4 -152.92(16) . . . . ?
C26 C27 C28 C29 58.6(3) . . . . ?
C26 C31 C30 C29 -56.0(3) . . . . ?
C4 N1 C1 C5 179.68(19) . . . . ?
C4 N1 C1 C2 0.4(3) . . . . ?
C4 C3 C2 C1 0.5(3) . . . . ?
C1 N1 C4 C3 -0.1(3) . . . . ?
C1 N1 C4 C19 172.8(2) . . . . ?
C44 C43 C42 N2 176.5(2) . . . . ?
C44 C43 C42 C41 -4.2(4) . . . . ?
C34 C33 C32 O1 178.6(2) . . . . ?
C34 C33 C32 C37 -1.1(4) . . . . ?
C34 C35 C36 C37 -1.1(4) . . . . ?
C20 P2 C26 C27 63.0(2) . . . . ?
C20 P2 C26 C31 -68.3(2) . . . . ?
C20 P2 C19 C4 88.85(18) . . . . ?
C20 C21 C22 C23 55.7(3) . . . . ?
C5 P1 C6 C11 58.0(2) . . . . ?
C5 P1 C6 C7 -171.07(19) . . . . ?
C5 P1 C18 C17 -170.14(19) . . . . ?
C5 P1 C18 C13 -40.5(2) . . . . ?
C5 C1 C2 C3 -179.7(3) . . . . ?
C18 P1 C6 C11 -54.0(2) . . . . ?
C18 P1 C6 C7 76.9(2) . . . . ?
C18 P1 C5 C1 -154.89(16) . . . . ?
C18 C17 C16 C15 -57.1(4) . . . . ?
C18 C13 C14 C15 56.3(4) . . . . ?
C9 C8 C7 C6 55.3(3) . . . . ?
C27 C26 C31 C30 60.2(3) . . . . ?
C27 C28 C29 C30 -55.2(3) . . . . ?
C11 C6 C7 C8 -60.2(3) . . . . ?
C8 C9 C10 C11 53.6(3) . . . . ?
C7 C6 C11 C10 62.0(3) . . . . ?
C21 C20 C25 C24 59.0(3) . . . . ?
C28 C29 C30 C31 53.6(3) . . . . ?
C3 C4 C19 P2 -166.1(2) . . . . ?
C31 C26 C27 C28 -61.0(3) . . . . ?
C10 C9 C8 C7 -52.4(3) . . . . ?
C24 C23 C22 C21 -53.8(3) . . . . ?
C2 C1 C5 P1 -152.5(2) . . . . ?
C19 P2 C26 C27 -48.9(2) . . . . ?
C19 P2 C26 C31 179.86(19) . . . . ?
C19 P2 C20 C21 171.98(19) . . . . ?
C19 P2 C20 C25 41.5(2) . . . . ?
C19 C4 C3 C2 -171.4(3) . . . . ?
C25 C20 C21 C22 -58.7(3) . . . . ?
C25 C24 C23 C22 56.1(3) . . . . ?
C17 C18 C13 C14 -57.8(3) . . . . ?
C23 C24 C25 C20 -58.7(3) . . . . ?
C13 C18 C17 C16 58.5(3) . . . . ?
C13 C14 C15 C16 -54.5(4) . . . . ?
C14 C15 C16 C17 54.7(4) . . . . ?

loop_
_exptl_oxdiff_crystal_face_indexfrac_h
_exptl_oxdiff_crystal_face_indexfrac_k
_exptl_oxdiff_crystal_face_indexfrac_l
_exptl_oxdiff_crystal_face_x
_exptl_oxdiff_crystal_face_y
_exptl_oxdiff_crystal_face_z
-0.2055 -7.0227 7.1031 0.1825 0.7521 0.6333
6.4799 -1.8891 0.2041 0.1560 0.6556 -0.7388
1.0315 6.7727 -7.0678 -0.1624 -0.6675 -0.7267
-6.4904 1.7380 -0.0497 -0.1522 -0.6398 0.7533
-3.4945 -5.2272 0.2399 0.4726 -0.1159 0.8736
3.8290 -3.4150 -8.9829 0.9075 -0.2175 -0.3594
3.9306 4.9159 -1.1889 -0.3814 0.0941 -0.9196
-4.3092 2.7868 9.1017 -0.8566 0.2050 0.4736
